data_4348350
loop_
_publ_author_name
'Carter, Korey P.'
'Cahill, Christopher L.'

_publ_section_title
;
 Combining coordination and supramolecular chemistry to explore uranyl
 assembly in the solid state
;
_journal_issue 2
_journal_name_full 'Inorganic Chemistry Frontiers'
_journal_page_first 141
_journal_paper_doi 10.1039/C4QI00183D
_journal_volume 2
_journal_year 2015
_chemical_formula_sum 'C28 H32 N4 O20 U4'
_chemical_formula_weight 1696.69
_space_group_crystal_system monoclinic
_space_group_IT_number 14
_space_group_name_Hall '-P 2yn'
_space_group_name_H-M_alt 'P 1 21/n 1'
_symmetry_cell_setting monoclinic
_symmetry_Int_Tables_number 14
_symmetry_space_group_name_H-M 'P 1 21/n 1'
_atom_sites_solution_hydrogens mixed
_audit_creation_method SHELXL-2013
_audit_update_record
;
2014-09-23 deposited with the CCDC.
2014-12-08 downloaded from the CCDC.
;
_cell_angle_alpha 90
_cell_angle_beta 102.094(6)
_cell_angle_gamma 90
_cell_formula_units_Z 2
_cell_length_a 7.576(6)
_cell_length_b 15.177(6)
_cell_length_c 16.860(7)
_cell_measurement_reflns_used 40240
_cell_measurement_temperature 293(2)
_cell_measurement_theta_max 56.417
_cell_measurement_theta_min 4.942
_cell_volume 1895.6(19)
_computing_cell_refinement 'SAINT, Bruker-AXS'
_computing_data_collection 'APEX, Bruker-AXS'
_computing_data_reduction 'SAINT, Bruker-AXS'
_computing_molecular_graphics 'Crystal Maker (Palmer, 2009)'
_computing_publication_material 'WINGX (Farrugia, 2012)'
_computing_structure_refinement 'SHELXL-2013 (Sheldrick, 2013)'
_computing_structure_solution 'SHELXS-2013 (Sheldrick, 2013)'
_diffrn_ambient_temperature 293(2)
_diffrn_measured_fraction_theta_full 1.000
_diffrn_measured_fraction_theta_max 0.999
_diffrn_measurement_device_type 'Bruker APEX II CCD'
_diffrn_measurement_method 'omega scans'
_diffrn_radiation_probe x-ray
_diffrn_radiation_type MoK\a
_diffrn_radiation_wavelength 0.71073
_diffrn_reflns_av_R_equivalents 0.0296
_diffrn_reflns_av_unetI/netI 0.0247
_diffrn_reflns_Laue_measured_fraction_full 1.000
_diffrn_reflns_Laue_measured_fraction_max 0.999
_diffrn_reflns_number 40240
_diffrn_reflns_point_group_measured_fraction_full 1.000
_diffrn_reflns_point_group_measured_fraction_max 0.999
_diffrn_reflns_theta_full 25.500
_diffrn_reflns_theta_max 28.364
_diffrn_reflns_theta_min 1.824
_diffrn_source 'fine-focus sealed tube'
_exptl_absorpt_coefficient_mu 17.121
_exptl_absorpt_correction_T_max 0.7457
_exptl_absorpt_correction_T_min 0.2921
_exptl_absorpt_correction_type empirical
_exptl_absorpt_process_details 'TWINABS, Bruker-AXS (2008)'
_exptl_crystal_colour Yellow
_exptl_crystal_density_diffrn 2.973
_exptl_crystal_description Plate
_exptl_crystal_F_000 1512
_exptl_crystal_size_max 0.26
_exptl_crystal_size_mid 0.21
_exptl_crystal_size_min 0.19
_refine_diff_density_max 0.909
_refine_diff_density_min -1.010
_refine_diff_density_rms 0.163
_refine_ls_extinction_method none
_refine_ls_goodness_of_fit_ref 1.054
_refine_ls_hydrogen_treatment mixed
_refine_ls_matrix_type full
_refine_ls_number_parameters 262
_refine_ls_number_reflns 4742
_refine_ls_number_restraints 0
_refine_ls_restrained_S_all 1.054
_refine_ls_R_factor_all 0.0265
_refine_ls_R_factor_gt 0.0204
_refine_ls_shift/su_max 0.004
_refine_ls_shift/su_mean 0.000
_refine_ls_structure_factor_coef Fsqd
_refine_ls_weighting_details 'w=1/[\s^2^(Fo^2^)+(0.0205P)^2^+1.2508P] where P=(Fo^2^+2Fc^2^)/3'
_refine_ls_weighting_scheme calc
_refine_ls_wR_factor_gt 0.0440
_refine_ls_wR_factor_ref 0.0453
_reflns_Friedel_coverage 0.000
_reflns_number_gt 4166
_reflns_number_total 4742
_reflns_threshold_expression 'I > 2\s(I)'
_cod_data_source_file c4qi00183d2.cif
_cod_data_source_block Compound_4
_cod_original_sg_symbol_H-M 'P 21/n'
_cod_database_code 4348350
_shelx_space_group_comment
;
The symmetry employed for this shelxl refinement is uniquely defined
by the following loop, which should always be used as a source of
symmetry information in preference to the above space-group names.
They are only intended as comments.
;
_shelxl_version_number 2013-4

loop_
_space_group_symop_operation_xyz
'x, y, z'
'-x+1/2, y+1/2, -z+1/2'
'-x, -y, -z'
'x-1/2, -y-1/2, z-1/2'

loop_
_atom_site_label
_atom_site_type_symbol
_atom_site_fract_x
_atom_site_fract_y
_atom_site_fract_z
_atom_site_U_iso_or_equiv
_atom_site_adp_type
_atom_site_occupancy
_atom_site_site_symmetry_order
_atom_site_calc_flag
_atom_site_refinement_flags_posn
_atom_site_refinement_flags_adp
O4 O 0.1890(4) 0.9272(2) 0.99798(19) 0.0332(7) Uani 1 1 d . .
O1 O 0.4679(4) 1.23900(19) 0.95852(18) 0.0321(7) Uani 1 1 d . .
O3 O 0.3568(4) 1.0549(2) 0.85075(18) 0.0331(7) Uani 1 1 d . .
O2 O 0.2062(4) 1.1919(2) 1.10665(18) 0.0336(7) Uani 1 1 d . .
N2 N 0.1146(5) 1.3169(2) 0.9319(2) 0.0302(8) Uani 1 1 d . .
N1 N 0.3383(5) 1.3817(2) 1.0680(2) 0.0287(8) Uani 1 1 d . .
O5 O 0.1258(4) 1.12124(18) 0.94955(17) 0.0259(6) Uani 1 1 d . .
O6 O 0.4514(3) 1.07440(17) 1.03268(16) 0.0237(6) Uani 1 1 d . .
OW1 O -0.0505(5) 0.9825(3) 0.8481(2) 0.0384(8) Uani 1 1 d . .
O9 O 0.4092(5) 0.7651(2) 0.8629(2) 0.0454(9) Uani 1 1 d . .
O8 O 0.2285(5) 0.8775(2) 0.8296(2) 0.0532(10) Uani 1 1 d . .
C11 C 0.1429(5) 1.4052(3) 0.9377(3) 0.0266(9) Uani 1 1 d . .
OW2 O 0.6962(5) 1.1188(3) 0.8340(2) 0.0586(10) Uani 1 1 d . .
C12 C 0.2582(5) 1.4393(3) 1.0095(3) 0.0271(9) Uani 1 1 d . .
C10 C 0.0054(6) 1.2864(3) 0.8652(3) 0.0381(11) Uani 1 1 d . .
H10 H -0.0157 1.2260 0.8611 0.046 Uiso 1 1 calc R U
C1 C 0.4364(6) 1.4147(3) 1.1358(3) 0.0356(10) Uani 1 1 d . .
H1 H 0.4885 1.3756 1.1765 0.043 Uiso 1 1 calc R U
C3 C 0.3920(7) 1.5622(3) 1.0903(3) 0.0387(11) Uani 1 1 d . .
H3 H 0.4134 1.6223 1.0977 0.046 Uiso 1 1 calc R U
C9 C -0.0788(7) 1.3398(4) 0.8016(3) 0.0427(12) Uani 1 1 d . .
H9 H -0.1541 1.3153 0.7563 0.051 Uiso 1 1 calc R U
C7 C 0.0616(6) 1.4640(3) 0.8756(3) 0.0357(11) Uani 1 1 d . .
C8 C -0.0503(7) 1.4272(4) 0.8062(3) 0.0467(13) Uani 1 1 d . .
H8 H -0.1046 1.4635 0.7635 0.056 Uiso 1 1 calc R U
C2 C 0.4662(7) 1.5043(3) 1.1497(3) 0.0401(12) Uani 1 1 d . .
H2 H 0.5356 1.5243 1.1985 0.048 Uiso 1 1 calc R U
C4 C 0.2839(6) 1.5312(3) 1.0186(3) 0.0336(10) Uani 1 1 d . .
C13 C 0.2736(6) 0.8006(3) 0.8210(3) 0.0281(9) Uani 1 1 d . .
C6 C 0.0911(7) 1.5567(3) 0.8867(3) 0.0457(13) Uani 1 1 d . .
H6 H 0.0356 1.5955 0.8463 0.055 Uiso 1 1 calc R U
C14 C 0.1569(7) 0.7503(3) 0.7536(3) 0.0463(13) Uani 1 1 d . .
H15A H 0.0399 0.7417 0.7658 0.069 Uiso 1 1 calc R U
H15B H 0.2110 0.6941 0.7478 0.069 Uiso 1 1 calc R U
H15C H 0.1448 0.7829 0.7039 0.069 Uiso 1 1 calc R U
C5 C 0.1971(7) 1.5885(3) 0.9540(3) 0.0437(13) Uani 1 1 d . .
H5 H 0.2152 1.6490 0.9593 0.052 Uiso 1 1 calc R U
HW1 H -0.129(7) 1.017(3) 0.852(3) 0.041(16) Uiso 1 1 d . .
HW2 H -0.111(8) 0.936(4) 0.863(4) 0.07(2) Uiso 1 1 d . .
U1 U 0.33813(2) 1.21041(2) 1.03106(2) 0.02141(4) Uani 1 1 d . .
U2 U 0.28151(2) 0.99224(2) 0.92762(2) 0.02033(4) Uani 1 1 d . .

loop_
_atom_site_aniso_label
_atom_site_aniso_U_11
_atom_site_aniso_U_22
_atom_site_aniso_U_33
_atom_site_aniso_U_23
_atom_site_aniso_U_13
_atom_site_aniso_U_12
O4 0.0255(15) 0.0338(17) 0.0390(18) 0.0088(14) 0.0035(13) -0.0077(13)
O1 0.0328(16) 0.0276(15) 0.0364(18) 0.0059(14) 0.0083(14) -0.0030(13)
O3 0.0346(17) 0.0368(18) 0.0279(16) 0.0077(14) 0.0068(13) 0.0015(14)
O2 0.0373(17) 0.0379(18) 0.0257(16) -0.0006(13) 0.0071(13) -0.0037(14)
N2 0.0286(19) 0.0299(19) 0.029(2) 0.0015(16) -0.0005(16) 0.0060(15)
N1 0.0324(19) 0.0239(18) 0.0275(19) -0.0003(15) 0.0010(15) 0.0035(15)
O5 0.0210(14) 0.0248(15) 0.0288(15) -0.0026(12) -0.0020(12) -0.0018(11)
O6 0.0211(13) 0.0201(14) 0.0262(15) -0.0035(12) -0.0033(11) -0.0012(11)
OW1 0.0243(17) 0.042(2) 0.043(2) -0.0065(17) -0.0049(15) 0.0010(16)
O9 0.048(2) 0.0281(17) 0.047(2) -0.0040(15) -0.0208(17) 0.0030(15)
O8 0.051(2) 0.042(2) 0.054(2) -0.0241(18) -0.0173(18) 0.0147(17)
C11 0.025(2) 0.027(2) 0.029(2) 0.0027(17) 0.0075(17) 0.0045(17)
OW2 0.045(2) 0.070(3) 0.060(3) 0.012(2) 0.0080(19) 0.005(2)
C12 0.024(2) 0.028(2) 0.030(2) 0.0020(18) 0.0086(18) 0.0033(17)
C10 0.035(3) 0.038(3) 0.036(3) 0.001(2) -0.005(2) 0.001(2)
C1 0.042(3) 0.033(2) 0.028(2) -0.004(2) -0.001(2) 0.002(2)
C3 0.047(3) 0.023(2) 0.052(3) -0.009(2) 0.023(2) -0.008(2)
C9 0.042(3) 0.055(3) 0.026(2) 0.006(2) -0.005(2) 0.005(2)
C7 0.029(2) 0.041(3) 0.038(3) 0.014(2) 0.011(2) 0.007(2)
C8 0.038(3) 0.061(4) 0.038(3) 0.022(3) 0.003(2) 0.011(3)
C2 0.043(3) 0.038(3) 0.040(3) -0.012(2) 0.011(2) -0.007(2)
C4 0.036(2) 0.025(2) 0.046(3) 0.000(2) 0.023(2) 0.0022(19)
C13 0.029(2) 0.030(2) 0.023(2) -0.0044(17) -0.0001(18) -0.0035(18)
C6 0.044(3) 0.040(3) 0.055(3) 0.023(3) 0.015(3) 0.011(2)
C14 0.048(3) 0.038(3) 0.043(3) -0.013(2) -0.014(2) -0.003(2)
C5 0.046(3) 0.027(2) 0.064(4) 0.011(2) 0.023(3) 0.003(2)
U1 0.02198(8) 0.01908(8) 0.02060(8) -0.00005(6) -0.00139(6) -0.00154(5)
U2 0.01795(7) 0.02059(8) 0.01990(8) -0.00100(6) -0.00183(6) -0.00180(5)

loop_
_atom_type_symbol
_atom_type_description
_atom_type_scat_dispersion_real
_atom_type_scat_dispersion_imag
_atom_type_scat_source
C C 0.0033 0.0016 'International Tables Vol C Tables 4.2.6.8 and 6.1.1.4'
H H 0.0000 0.0000 'International Tables Vol C Tables 4.2.6.8 and 6.1.1.4'
N N 0.0061 0.0033 'International Tables Vol C Tables 4.2.6.8 and 6.1.1.4'
O O 0.0106 0.0060 'International Tables Vol C Tables 4.2.6.8 and 6.1.1.4'
U U -9.6767 9.6646 'International Tables Vol C Tables 4.2.6.8 and 6.1.1.4'

loop_
_geom_angle_atom_site_label_1
_geom_angle_atom_site_label_2
_geom_angle_atom_site_label_3
_geom_angle
_geom_angle_site_symmetry_1
_geom_angle_site_symmetry_3
C10 N2 C11 117.7(4) . .
C10 N2 U1 121.4(3) . .
C11 N2 U1 118.9(3) . .
C1 N1 C12 117.8(4) . .
C1 N1 U1 122.8(3) . .
C12 N1 U1 118.5(3) . .
U1 O5 U2 105.66(11) . .
U1 O6 U2 137.99(12) . 3_677
U1 O6 U2 109.69(11) . .
U2 O6 U2 107.92(11) 3_677 .
C13 O9 U1 143.7(3) . 3_677
C13 O8 U2 139.9(3) . .
N2 C11 C7 122.1(4) . .
N2 C11 C12 118.5(4) . .
C7 C11 C12 119.4(4) . .
N1 C12 C4 121.7(4) . .
N1 C12 C11 118.7(4) . .
C4 C12 C11 119.6(4) . .
N2 C10 C9 123.6(5) . .
N1 C1 C2 123.8(4) . .
C2 C3 C4 119.9(4) . .
C8 C9 C10 119.3(5) . .
C8 C7 C11 117.2(4) . .
C8 C7 C6 123.3(4) . .
C11 C7 C6 119.5(4) . .
C9 C8 C7 120.1(5) . .
C3 C2 C1 118.7(5) . .
C3 C4 C12 118.0(4) . .
C3 C4 C5 123.0(4) . .
C12 C4 C5 118.9(4) . .
O8 C13 O9 124.1(4) . .
O8 C13 C14 116.0(4) . .
O9 C13 C14 119.9(4) . .
C5 C6 C7 121.0(4) . .
C6 C5 C4 121.5(5) . .
O1 U1 O2 174.81(14) . .
O1 U1 O6 88.15(12) . .
O2 U1 O6 96.66(12) . .
O1 U1 O5 98.61(13) . .
O2 U1 O5 84.80(13) . .
O6 U1 O5 71.64(10) . .
O1 U1 O9 90.31(15) . 3_677
O2 U1 O9 88.30(15) . 3_677
O6 U1 O9 83.57(10) . 3_677
O5 U1 O9 153.23(10) . 3_677
O1 U1 N2 77.89(13) . .
O2 U1 N2 99.50(14) . .
O6 U1 N2 139.52(10) . .
O5 U1 N2 73.20(11) . .
O9 U1 N2 133.53(11) 3_677 .
O1 U1 N1 87.11(13) . .
O2 U1 N1 87.71(13) . .
O6 U1 N1 156.15(10) . .
O5 U1 N1 132.20(10) . .
O9 U1 N1 73.10(11) 3_677 .
N2 U1 N1 61.67(11) . .
O1 U1 U2 85.46(10) . .
O2 U1 U2 99.57(10) . .
O6 U1 U2 35.94(7) . .
O5 U1 U2 37.49(7) . .
O9 U1 U2 119.39(8) 3_677 .
N2 U1 U2 104.45(8) . .
N1 U1 U2 165.45(7) . .
O3 U2 O4 175.03(13) . .
O3 U2 O6 92.94(12) . 3_677
O4 U2 O6 90.44(12) . 3_677
O3 U2 O6 93.27(13) . .
O4 U2 O6 91.24(12) . .
O6 U2 O6 72.08(11) 3_677 .
O3 U2 O5 85.31(12) . .
O4 U2 O5 94.33(13) . .
O6 U2 O5 141.35(9) 3_677 .
O6 U2 O5 69.48(10) . .
O3 U2 O8 85.37(14) . .
O4 U2 O8 91.39(15) . .
O6 U2 O8 83.53(10) 3_677 .
O6 U2 O8 155.49(11) . .
O5 U2 O8 134.53(11) . .
O3 U2 OW1 94.45(14) . .
O4 U2 OW1 80.77(13) . .
O6 U2 OW1 147.94(11) 3_677 .
O6 U2 OW1 138.32(11) . .
O5 U2 OW1 70.44(11) . .
O8 U2 OW1 66.08(12) . .
O3 U2 U2 93.84(10) . 3_677
O4 U2 U2 91.05(10) . 3_677
O6 U2 U2 36.83(7) 3_677 3_677
O6 U2 U2 35.25(6) . 3_677
O5 U2 U2 104.65(7) . 3_677
O8 U2 U2 120.33(8) . 3_677
OW1 U2 U2 169.95(9) . 3_677
O3 U2 U1 81.03(10) . .
O4 U2 U1 101.64(10) . .
O6 U2 U1 104.69(7) 3_677 .
O6 U2 U1 34.36(6) . .
O5 U2 U1 36.84(7) . .
O8 U2 U1 164.39(9) . .
OW1 U2 U1 107.26(9) . .
U2 U2 U1 68.517(13) 3_677 .

loop_
_geom_bond_atom_site_label_1
_geom_bond_atom_site_label_2
_geom_bond_distance
_geom_bond_site_symmetry_2
O4 U2 1.794(3) .
O1 U1 1.776(3) .
O3 U2 1.794(3) .
O2 U1 1.799(3) .
N2 C10 1.331(6) .
N2 C11 1.358(5) .
N2 U1 2.662(4) .
N1 C1 1.325(5) .
N1 C12 1.362(5) .
N1 U1 2.673(4) .
O5 U1 2.320(3) .
O5 U2 2.355(3) .
O6 U1 2.233(3) .
O6 U2 2.236(3) 3_677
O6 U2 2.322(3) .
OW1 U2 2.595(4) .
O9 C13 1.242(5) .
O9 U1 2.359(3) 3_677
O8 C13 1.234(5) .
O8 U2 2.376(3) .
C11 C7 1.416(6) .
C11 C12 1.432(6) .
C12 C4 1.413(6) .
C10 C9 1.388(6) .
C1 C2 1.391(6) .
C3 C2 1.361(7) .
C3 C4 1.393(7) .
C9 C8 1.344(7) .
C7 C8 1.409(7) .
C7 C6 1.430(7) .
C4 C5 1.439(7) .
C13 C14 1.494(6) .
C6 C5 1.336(7) .
U1 O9 2.359(3) 3_677
U1 U2 3.7251(12) .
U2 O6 2.236(3) 3_677
U2 U2 3.686(2) 3_677
